data_2215101
loop_
_publ_author_name
'Liu, Han-Guo'
'Qiu, Yong-Cai'
'Wu, Jian-Zhong'

_publ_section_title
;Bis[4'-(4-methylphenyl)-2,2':6',2''-terpyridine-\k^3^<i>N</i>,<i>N</i>',<i>N</i>'']manganese(II)
 bis(perchlorate)
;
_journal_coeditor_code GG2037
_journal_issue 9
_journal_name_full 'Acta Crystallographica Section E'
_journal_page_first m2393
_journal_page_last m2394
_journal_paper_doi 10.1107/S1600536807040391
_journal_volume 63
_journal_year 2007
_chemical_formula_iupac '[Mn (C22 H17 N3)2] (Cl O4)2'
_chemical_formula_moiety 'C44 H34 Mn N6 2+ , 2Cl O4 -'
_chemical_formula_sum 'C44 H34 Cl2 Mn N6 O8'
_chemical_formula_weight 900.61
_chemical_name_common
;
Bis[4'-(4-methylphenyl)-2,2':6',2''-terpyridine-
\k^3^<i>N</i>,<i>N</i>',<i>N</i>'']manganese(II) bis(perchlorate)
;
_chemical_name_systematic
;
Bis[4'-(4-methylphenyl)-2,2':6',2''-terpyridine-\k^3^<i>N</i>,<i>N</i>',
<i>N</i>'']manganese(II) bis(perchlorate)
;
_space_group_IT_number 14
_symmetry_cell_setting monoclinic
_symmetry_space_group_name_Hall '-P 2ybc'
_symmetry_space_group_name_H-M 'P 1 21/c 1'
_atom_sites_solution_hydrogens geom
_atom_sites_solution_primary direct
_atom_sites_solution_secondary difmap
_audit_creation_method SHELXL97
_cell_angle_alpha 90.00
_cell_angle_beta 110.339(2)
_cell_angle_gamma 90.00
_cell_formula_units_Z 4
_cell_length_a 18.2372(4)
_cell_length_b 15.4778(4)
_cell_length_c 15.9465(4)
_cell_measurement_reflns_used 8356
_cell_measurement_temperature 293(2)
_cell_measurement_theta_max 28.00
_cell_measurement_theta_min 1.36
_cell_volume 4220.61(19)
_computing_cell_refinement 'SAINT (Bruker, 2004)'
_computing_data_collection 'APEX2 (Bruker, 2004)'
_computing_data_reduction SAINT
_computing_molecular_graphics 'SHELXTL (Bruker, 2004)'
_computing_publication_material SHELXTL
_computing_structure_refinement 'SHELXL97 (Sheldrick, 1997)'
_computing_structure_solution 'SHELXS97 (Sheldrick, 1997)'
_diffrn_ambient_temperature 293(2)
_diffrn_measured_fraction_theta_full 1.000
_diffrn_measured_fraction_theta_max 1.000
_diffrn_measurement_device_type 'Bruker APEXII area-detector'
_diffrn_measurement_method '\f and \w'
_diffrn_radiation_monochromator graphite
_diffrn_radiation_source 'fine-focus sealed tube'
_diffrn_radiation_type MoK\a
_diffrn_radiation_wavelength 0.71073
_diffrn_reflns_av_R_equivalents 0.0899
_diffrn_reflns_av_sigmaI/netI 0.0846
_diffrn_reflns_limit_h_max 22
_diffrn_reflns_limit_h_min -22
_diffrn_reflns_limit_k_max 19
_diffrn_reflns_limit_k_min -17
_diffrn_reflns_limit_l_max 19
_diffrn_reflns_limit_l_min -19
_diffrn_reflns_number 45630
_diffrn_reflns_theta_full 26.00
_diffrn_reflns_theta_max 26.00
_diffrn_reflns_theta_min 1.19
_diffrn_standards_number 0
_exptl_absorpt_coefficient_mu 0.500
_exptl_absorpt_correction_T_max 0.924
_exptl_absorpt_correction_T_min 0.885
_exptl_absorpt_correction_type multi-scan
_exptl_absorpt_process_details '(SADABS; Sheldrick, 1996)'
_exptl_crystal_colour yellow
_exptl_crystal_density_diffrn 1.417
_exptl_crystal_density_method 'not measured'
_exptl_crystal_description block
_exptl_crystal_F_000 1852
_exptl_crystal_size_max 0.25
_exptl_crystal_size_mid 0.19
_exptl_crystal_size_min 0.16
_refine_diff_density_max 0.443
_refine_diff_density_min -0.455
_refine_ls_extinction_method none
_refine_ls_goodness_of_fit_ref 0.982
_refine_ls_hydrogen_treatment constr
_refine_ls_matrix_type full
_refine_ls_number_parameters 644
_refine_ls_number_reflns 8296
_refine_ls_number_restraints 176
_refine_ls_restrained_S_all 1.031
_refine_ls_R_factor_all 0.1562
_refine_ls_R_factor_gt 0.0604
_refine_ls_shift/su_max 0.002
_refine_ls_shift/su_mean 0.000
_refine_ls_structure_factor_coef Fsqd
_refine_ls_weighting_details 'w = 1/[\s^2^(Fo^2^)+(0.1047P)^2^] where P=(Fo^2^+2Fc^2^)/3'
_refine_ls_weighting_scheme calc
_refine_ls_wR_factor_gt 0.1533
_refine_ls_wR_factor_ref 0.2044
_reflns_number_gt 4836
_reflns_number_total 8296
_reflns_threshold_expression I>2\s(I)
_cod_data_source_file gg2037.cif
_cod_data_source_block I
_cod_original_cell_volume 4220.60(18)
_cod_original_sg_symbol_H-M 'P 21/c'
_cod_database_code 2215101
_cod_database_fobs_code 2215101

loop_
_symmetry_equiv_pos_as_xyz
'x, y, z'
'-x, y+1/2, -z+1/2'
'-x, -y, -z'
'x, -y-1/2, z-1/2'

loop_
_atom_site_type_symbol
_atom_site_label
_atom_site_fract_x
_atom_site_fract_y
_atom_site_fract_z
_atom_site_U_iso_or_equiv
_atom_site_adp_type
_atom_site_calc_flag
_atom_site_refinement_flags
_atom_site_occupancy
_atom_site_disorder_assembly
_atom_site_disorder_group
C C1 0.7202(3) 0.6693(3) 0.4596(3) 0.0771(15) Uani d . 1 A 4
H H1 0.7742 0.6747 0.4759 0.092 Uiso calc R 1 A 4
C C2 0.6874(4) 0.6750(4) 0.5240(4) 0.0880(17) Uani d . 1 A 4
H H2 0.7185 0.6837 0.5835 0.106 Uiso calc R 1 A 4
C C3 0.6072(4) 0.6677(4) 0.4998(4) 0.0935(18) Uani d . 1 A 4
H H3 0.5835 0.6707 0.5428 0.112 Uiso calc R 1 A 4
C C4 0.5628(3) 0.6559(4) 0.4110(4) 0.0846(17) Uani d . 1 A 4
H H4 0.5087 0.6517 0.3935 0.102 Uiso calc R 1 A 4
C C5 0.5989(3) 0.6504(3) 0.3479(3) 0.0557(12) Uani d . 1 A 4
C C6 0.5569(3) 0.6388(3) 0.2515(3) 0.0545(11) Uani d . 1 A 4
C C7 0.4766(3) 0.6394(3) 0.2116(3) 0.0626(13) Uani d . 1 A 4
H H7 0.4456 0.6481 0.2465 0.075 Uiso calc R 1 A 4
C C8 0.4413(3) 0.6272(3) 0.1198(3) 0.0644(13) Uani d . 1 A 4
C C9 0.4919(3) 0.6151(3) 0.0721(3) 0.0632(13) Uani d . 1 A 4
H H9 0.4712 0.6055 0.0108 0.076 Uiso calc R 1 A 4
C C10 0.5717(3) 0.6171(3) 0.1141(3) 0.0550(12) Uani d . 1 A 4
C C11 0.6290(3) 0.6082(3) 0.0682(3) 0.0583(12) Uani d . 1 A 4
C C12 0.6073(3) 0.5995(3) -0.0238(3) 0.0698(14) Uani d . 1 A 4
H H12 0.5548 0.5968 -0.0596 0.084 Uiso calc R 1 A 4
C C13 0.6650(4) 0.5951(4) -0.0612(3) 0.0809(16) Uani d . 1 A 4
H H13 0.6516 0.5887 -0.1227 0.097 Uiso calc R 1 A 4
C C14 0.7417(3) 0.6002(4) -0.0077(4) 0.0814(16) Uani d . 1 A 4
H H14 0.7812 0.5977 -0.0319 0.098 Uiso calc R 1 A 4
C C15 0.7593(3) 0.6092(3) 0.0832(3) 0.0757(15) Uani d . 1 A 4
H H15 0.8116 0.6133 0.1195 0.091 Uiso calc R 1 A 4
C C16 0.3552(3) 0.6262(3) 0.0749(4) 0.0742(15) Uani d . 1 A 4
C C17 0.3057(3) 0.6089(3) 0.1227(4) 0.0838(17) Uani d . 1 A 4
H H17 0.3266 0.6005 0.1842 0.101 Uiso calc R 1 A 4
C C18 0.2248(3) 0.6042(4) 0.0786(5) 0.096(2) Uani d . 1 A 4
H H18 0.1924 0.5940 0.1115 0.115 Uiso calc R 1 A 4
C C19 0.1920(4) 0.6145(4) -0.0137(6) 0.105(2) Uani d . 1 A 4
C C20 0.2407(4) 0.6317(5) -0.0603(5) 0.125(3) Uani d . 1 A 4
H H20 0.2196 0.6388 -0.1220 0.150 Uiso calc R 1 A 4
C C21 0.3212(4) 0.6388(4) -0.0173(5) 0.112(2) Uani d . 1 A 4
H H21 0.3528 0.6522 -0.0504 0.134 Uiso calc R 1 A 4
C C22 0.1048(4) 0.6031(6) -0.0606(6) 0.164(4) Uani d . 1 A 4
H H22A 0.0907 0.5443 -0.0545 0.247 Uiso calc R 1 A 4
H H22B 0.0913 0.6168 -0.1229 0.247 Uiso calc R 1 A 4
H H22C 0.0772 0.6410 -0.0342 0.247 Uiso calc R 1 A 4
C C23 0.7323(3) 0.8362(4) 0.2579(3) 0.0607(12) Uani d . 1 A 4
H H23 0.6790 0.8301 0.2466 0.073 Uiso calc R 1 A 4
C C24 0.7615(3) 0.9169(4) 0.2579(3) 0.0695(14) Uani d . 1 A 4
H H24 0.7287 0.9647 0.2473 0.083 Uiso calc R 1 A 4
C C25 0.8405(3) 0.9271(4) 0.2737(4) 0.0836(16) Uani d . 1 A 4
H H25 0.8618 0.9815 0.2730 0.100 Uiso calc R 1 A 4
C C26 0.8870(3) 0.8537(4) 0.2909(4) 0.0765(15) Uani d . 1 A 4
H H26 0.9405 0.8585 0.3024 0.092 Uiso calc R 1 A 4
C C27 0.8542(3) 0.7738(3) 0.2908(3) 0.0526(11) Uani d . 1 A 4
C C28 0.8998(3) 0.6925(3) 0.3100(3) 0.0511(11) Uani d . 1 A 4
C C29 0.9783(3) 0.6870(3) 0.3250(3) 0.0569(12) Uani d . 1 A 4
H H29 1.0057 0.7368 0.3214 0.068 Uiso calc R 1 A 4
C C30 1.0176(3) 0.6093(3) 0.3452(3) 0.0576(12) Uani d . 1 A 4
C C31 0.9733(3) 0.5368(3) 0.3503(3) 0.0643(13) Uani d . 1 A 4
H H31 0.9970 0.4829 0.3646 0.077 Uiso calc R 1 A 4
C C32 0.8946(3) 0.5458(3) 0.3341(3) 0.0582(12) Uani d . 1 A 4
C C33 0.8412(3) 0.4725(3) 0.3363(3) 0.0661(13) Uani d . 1 A 4
C C34 0.8671(4) 0.3912(4) 0.3655(5) 0.097(2) Uani d . 1 A 4
H H34 0.9202 0.3784 0.3847 0.117 Uiso calc R 1 A 4
C C35 0.8139(4) 0.3288(4) 0.3663(5) 0.113(2) Uani d . 1 A 4
H H35 0.8307 0.2731 0.3853 0.135 Uiso calc R 1 A 4
C C36 0.7364(4) 0.3486(4) 0.3390(5) 0.105(2) Uani d . 1 A 4
H H36 0.6997 0.3072 0.3397 0.126 Uiso calc R 1 A 4
C C37 0.7140(3) 0.4313(4) 0.3104(4) 0.0926(18) Uani d . 1 A 4
H H37 0.6611 0.4449 0.2911 0.111 Uiso calc R 1 A 4
C C38 1.1023(3) 0.6038(3) 0.3604(3) 0.0613(13) Uani d . 1 A 4
C C39 1.1345(3) 0.6565(3) 0.3126(3) 0.0739(15) Uani d . 1 A 4
H H39 1.1023 0.6930 0.2689 0.089 Uiso calc R 1 A 4
C C40 1.2146(3) 0.6558(4) 0.3292(4) 0.0788(15) Uani d . 1 A 4
H H40 1.2348 0.6917 0.2959 0.095 Uiso calc R 1 A 4
C C41 1.2643(3) 0.6038(4) 0.3929(4) 0.0776(15) Uani d . 1 A 4
C C42 1.2313(3) 0.5503(4) 0.4403(4) 0.0874(18) Uani d . 1 A 4
H H42 1.2636 0.5144 0.4846 0.105 Uiso calc R 1 A 4
C C43 1.1523(3) 0.5490(4) 0.4233(3) 0.0802(16) Uani d . 1 A 4
H H43 1.1318 0.5107 0.4544 0.096 Uiso calc R 1 A 4
C C44 1.3513(3) 0.6065(4) 0.4123(4) 0.108(2) Uani d . 1 A 4
H H44A 1.3619 0.6388 0.3664 0.162 Uiso calc R 1 A 4
H H44B 1.3708 0.5486 0.4137 0.162 Uiso calc R 1 A 4
H H44C 1.3767 0.6336 0.4692 0.162 Uiso calc R 1 A 4
Mn Mn1 0.73059(4) 0.63041(5) 0.26895(4) 0.0557(3) Uani d . 1 A 4
N N1 0.6769(2) 0.6561(2) 0.3723(2) 0.0605(10) Uani d . 1 A 4
N N2 0.6036(2) 0.6273(2) 0.2033(2) 0.0541(9) Uani d . 1 A 4
N N3 0.7050(2) 0.6124(2) 0.1215(2) 0.0605(10) Uani d . 1 A 4
N N4 0.7769(2) 0.7645(2) 0.2734(2) 0.0548(9) Uani d . 1 A 4
N N5 0.8585(2) 0.6222(2) 0.3133(2) 0.0542(9) Uani d . 1 A 4
N N6 0.7649(2) 0.4934(3) 0.3088(3) 0.0692(11) Uani d . 1 A 4
Cl Cl1A 0.9435(4) 0.7412(4) 0.5646(5) 0.103(2) Uani d PDU 0.505(7) B 1
Cl Cl2A 0.50345(19) 0.9028(2) 0.1940(2) 0.0725(12) Uani d PDU 0.739(9) C 1
O O1A 0.8876(6) 0.7478(8) 0.6104(6) 0.155(4) Uani d PDU 0.505(7) B 1
O O2A 1.0179(6) 0.7748(10) 0.6119(10) 0.200(7) Uani d PDU 0.505(7) B 1
O O3A 0.9374(5) 0.6574(5) 0.5272(6) 0.119(4) Uani d PDU 0.505(7) B 1
O O4A 0.9015(7) 0.8002(7) 0.4925(7) 0.164(5) Uani d PDU 0.505(7) B 1
O O5A 0.5726(3) 0.9584(4) 0.2206(5) 0.106(2) Uani d PDU 0.739(9) C 1
O O6A 0.5221(5) 0.8284(4) 0.1549(6) 0.131(3) Uani d PDU 0.739(9) C 1
O O7A 0.4830(5) 0.8790(7) 0.2698(5) 0.134(3) Uani d PDU 0.739(9) C 1
O O8A 0.4411(3) 0.9499(5) 0.1343(4) 0.121(3) Uani d PDU 0.739(9) C 1
Cl Cl1B 0.9560(5) 0.7580(7) 0.5794(7) 0.164(4) Uani d PDU 0.495(7) B 2
Cl Cl2B 0.5018(10) 0.8960(11) 0.2035(11) 0.167(7) Uani d PDU 0.261(9) C 2
O O1B 0.9831(7) 0.7036(7) 0.6559(6) 0.146(4) Uani d PDU 0.495(7) B 2
O O2B 1.0134(6) 0.7686(8) 0.5385(8) 0.151(5) Uani d PDU 0.495(7) B 2
O O3B 0.8915(9) 0.7227(15) 0.5115(11) 0.291(9) Uani d PDU 0.495(7) B 2
O O4B 0.9392(9) 0.8412(9) 0.6074(10) 0.228(6) Uani d PDU 0.495(7) B 2
O O5B 0.5485(16) 0.9575(18) 0.1749(18) 0.197(10) Uani d PDU 0.261(9) C 2
O O6B 0.5510(11) 0.8237(12) 0.2409(19) 0.168(9) Uani d PDU 0.261(9) C 2
O O7B 0.4791(13) 0.9387(15) 0.2706(14) 0.139(8) Uani d PDU 0.261(9) C 2
O O8B 0.4373(11) 0.867(2) 0.1298(13) 0.176(9) Uani d PDU 0.261(9) C 2

loop_
_atom_site_aniso_label
_atom_site_aniso_U_11
_atom_site_aniso_U_22
_atom_site_aniso_U_33
_atom_site_aniso_U_12
_atom_site_aniso_U_13
_atom_site_aniso_U_23
C1 0.087(4) 0.077(4) 0.063(3) 0.000(3) 0.021(3) 0.004(3)
C2 0.120(5) 0.088(4) 0.061(3) -0.009(4) 0.037(4) 0.001(3)
C3 0.129(6) 0.091(5) 0.085(4) -0.001(4) 0.069(4) 0.002(3)
C4 0.088(4) 0.099(5) 0.077(4) -0.006(3) 0.041(3) -0.010(3)
C5 0.062(3) 0.053(3) 0.060(3) -0.006(2) 0.031(2) -0.001(2)
C6 0.056(3) 0.049(3) 0.062(3) -0.001(2) 0.026(2) 0.000(2)
C7 0.056(3) 0.059(3) 0.082(3) -0.005(2) 0.036(3) 0.003(3)
C8 0.065(3) 0.045(3) 0.082(3) -0.004(2) 0.023(3) 0.004(2)
C9 0.066(3) 0.058(3) 0.062(3) -0.009(2) 0.019(2) -0.005(2)
C10 0.060(3) 0.050(3) 0.056(3) -0.012(2) 0.021(2) -0.006(2)
C11 0.070(3) 0.055(3) 0.057(3) -0.014(2) 0.031(2) -0.005(2)
C12 0.076(3) 0.071(4) 0.068(3) -0.021(3) 0.032(3) -0.013(3)
C13 0.108(5) 0.082(4) 0.066(3) -0.021(3) 0.046(3) -0.017(3)
C14 0.095(4) 0.083(4) 0.085(4) -0.019(3) 0.056(3) -0.022(3)
C15 0.073(3) 0.092(4) 0.073(3) -0.010(3) 0.039(3) -0.015(3)
C16 0.059(3) 0.057(3) 0.096(4) -0.004(3) 0.014(3) 0.011(3)
C17 0.059(3) 0.080(4) 0.115(4) -0.001(3) 0.034(3) -0.006(3)
C18 0.059(4) 0.074(4) 0.155(6) 0.002(3) 0.038(4) -0.012(4)
C19 0.061(4) 0.084(5) 0.147(6) 0.005(3) 0.009(4) 0.013(4)
C20 0.076(5) 0.131(7) 0.136(6) -0.001(4) -0.004(4) 0.050(5)
C21 0.073(4) 0.121(6) 0.126(5) -0.006(4) 0.015(4) 0.047(4)
C22 0.065(4) 0.175(9) 0.206(9) 0.011(5) -0.014(5) 0.010(7)
C23 0.066(3) 0.062(4) 0.063(3) 0.010(3) 0.034(2) 0.003(2)
C24 0.074(4) 0.061(4) 0.082(3) 0.019(3) 0.038(3) 0.011(3)
C25 0.089(4) 0.049(4) 0.126(5) 0.004(3) 0.054(4) 0.007(3)
C26 0.055(3) 0.062(4) 0.116(4) 0.002(3) 0.034(3) 0.007(3)
C27 0.053(3) 0.053(3) 0.056(3) -0.001(2) 0.025(2) -0.001(2)
C28 0.054(3) 0.050(3) 0.051(2) 0.001(2) 0.021(2) -0.001(2)
C29 0.054(3) 0.053(3) 0.066(3) -0.002(2) 0.024(2) 0.003(2)
C30 0.059(3) 0.057(3) 0.059(3) 0.003(2) 0.022(2) -0.001(2)
C31 0.060(3) 0.055(3) 0.080(3) 0.011(3) 0.026(2) 0.003(3)
C32 0.060(3) 0.053(3) 0.065(3) 0.002(2) 0.025(2) 0.000(2)
C33 0.059(3) 0.058(4) 0.084(3) 0.000(3) 0.030(3) 0.001(3)
C34 0.083(4) 0.054(4) 0.160(6) 0.010(3) 0.050(4) 0.015(4)
C35 0.111(6) 0.059(4) 0.175(7) -0.007(4) 0.059(5) 0.019(4)
C36 0.088(5) 0.069(5) 0.167(6) -0.015(4) 0.058(4) 0.009(4)
C37 0.072(4) 0.067(4) 0.147(5) -0.011(3) 0.049(4) 0.010(4)
C38 0.054(3) 0.064(3) 0.069(3) 0.003(2) 0.025(2) -0.003(3)
C39 0.057(3) 0.079(4) 0.089(4) 0.007(3) 0.029(3) 0.014(3)
C40 0.062(3) 0.087(4) 0.089(4) 0.000(3) 0.029(3) 0.007(3)
C41 0.054(3) 0.090(4) 0.089(4) 0.000(3) 0.026(3) -0.010(3)
C42 0.065(4) 0.107(5) 0.082(4) 0.026(3) 0.015(3) 0.012(3)
C43 0.068(4) 0.092(4) 0.081(3) 0.016(3) 0.028(3) 0.016(3)
C44 0.057(4) 0.144(6) 0.125(5) 0.005(4) 0.033(3) -0.009(4)
Mn1 0.0487(4) 0.0608(5) 0.0601(4) -0.0020(3) 0.0222(3) -0.0027(3)
N1 0.067(3) 0.061(3) 0.057(2) -0.003(2) 0.025(2) 0.0038(19)
N2 0.059(2) 0.054(2) 0.054(2) -0.0068(18) 0.0249(18) -0.0054(17)
N3 0.059(2) 0.067(3) 0.060(2) -0.010(2) 0.027(2) -0.0097(19)
N4 0.053(2) 0.059(3) 0.058(2) 0.0064(19) 0.0251(17) -0.0008(18)
N5 0.059(2) 0.046(3) 0.061(2) -0.001(2) 0.0239(18) -0.0036(18)
N6 0.063(3) 0.056(3) 0.095(3) -0.007(2) 0.037(2) 0.003(2)
Cl1A 0.064(3) 0.143(4) 0.086(3) 0.013(3) 0.006(2) -0.028(3)
Cl2A 0.065(2) 0.077(2) 0.0813(19) 0.0177(15) 0.0326(15) 0.0062(14)
O1A 0.154(8) 0.206(11) 0.118(7) 0.024(8) 0.065(6) -0.052(7)
O2A 0.100(7) 0.234(13) 0.211(13) -0.002(8) -0.017(7) -0.091(11)
O3A 0.098(6) 0.144(7) 0.096(6) 0.034(5) 0.008(5) -0.042(5)
O4A 0.158(9) 0.174(9) 0.138(8) 0.041(8) 0.025(6) 0.035(7)
O5A 0.082(4) 0.100(5) 0.127(5) -0.011(3) 0.024(3) -0.002(4)
O6A 0.168(7) 0.068(4) 0.194(7) 0.002(4) 0.111(6) -0.016(4)
O7A 0.110(5) 0.213(10) 0.094(4) 0.014(6) 0.056(4) 0.030(5)
O8A 0.094(4) 0.132(6) 0.115(4) 0.031(4) 0.010(3) 0.026(4)
Cl1B 0.086(5) 0.301(10) 0.098(4) 0.035(5) 0.024(4) -0.063(5)
Cl2B 0.116(12) 0.184(15) 0.182(14) 0.005(9) 0.029(9) -0.003(11)
O1B 0.160(9) 0.198(10) 0.123(7) -0.022(7) 0.104(6) -0.049(6)
O2B 0.128(8) 0.193(11) 0.157(9) 0.048(7) 0.079(7) 0.047(8)
O3B 0.176(11) 0.421(19) 0.226(13) -0.096(14) 0.006(10) -0.041(13)
O4B 0.201(12) 0.299(13) 0.179(11) 0.104(11) 0.060(9) -0.021(9)
O5B 0.177(19) 0.208(19) 0.20(2) -0.025(15) 0.061(14) 0.009(16)
O6B 0.111(13) 0.149(15) 0.215(19) 0.007(10) 0.020(12) -0.020(13)
O7B 0.105(13) 0.121(16) 0.167(15) -0.005(11) 0.018(10) -0.009(12)
O8B 0.126(14) 0.22(2) 0.152(15) 0.008(13) 0.017(11) -0.020(14)

loop_
_atom_type_symbol
_atom_type_description
_atom_type_scat_dispersion_real
_atom_type_scat_dispersion_imag
_atom_type_scat_source
C C 0.0033 0.0016 'International Tables Vol C Tables 4.2.6.8 and 6.1.1.4'
H H 0.0000 0.0000 'International Tables Vol C Tables 4.2.6.8 and 6.1.1.4'
N N 0.0061 0.0033 'International Tables Vol C Tables 4.2.6.8 and 6.1.1.4'
O O 0.0106 0.0060 'International Tables Vol C Tables 4.2.6.8 and 6.1.1.4'
Cl Cl 0.1484 0.1585 'International Tables Vol C Tables 4.2.6.8 and 6.1.1.4'
Mn Mn 0.3368 0.7283 'International Tables Vol C Tables 4.2.6.8 and 6.1.1.4'

loop_
_geom_angle_atom_site_label_1
_geom_angle_atom_site_label_2
_geom_angle_atom_site_label_3
_geom_angle
N1 C1 C2 122.2(5)
N1 C1 H1 118.9
C2 C1 H1 118.9
C1 C2 C3 119.0(5)
C1 C2 H2 120.5
C3 C2 H2 120.5
C4 C3 C2 119.0(5)
C4 C3 H3 120.5
C2 C3 H3 120.5
C3 C4 C5 119.9(5)
C3 C4 H4 120.1
C5 C4 H4 120.1
N1 C5 C4 120.7(4)
N1 C5 C6 115.2(4)
C4 C5 C6 124.1(5)
N2 C6 C7 121.3(4)
N2 C6 C5 114.2(4)
C7 C6 C5 124.4(4)
C6 C7 C8 120.9(5)
C6 C7 H7 119.5
C8 C7 H7 119.5
C7 C8 C9 116.0(4)
C7 C8 C16 122.3(5)
C9 C8 C16 121.7(5)
C10 C9 C8 121.3(4)
C10 C9 H9 119.3
C8 C9 H9 119.3
N2 C10 C9 120.8(4)
N2 C10 C11 114.5(4)
C9 C10 C11 124.7(4)
N3 C11 C12 121.6(4)
N3 C11 C10 115.6(4)
C12 C11 C10 122.8(4)
C13 C12 C11 118.8(5)
C13 C12 H12 120.6
C11 C12 H12 120.6
C14 C13 C12 119.7(5)
C14 C13 H13 120.1
C12 C13 H13 120.1
C13 C14 C15 118.5(5)
C13 C14 H14 120.7
C15 C14 H14 120.7
N3 C15 C14 123.2(5)
N3 C15 H15 118.4
C14 C15 H15 118.4
C17 C16 C21 117.8(5)
C17 C16 C8 121.1(5)
C21 C16 C8 121.0(6)
C16 C17 C18 120.4(6)
C16 C17 H17 119.8
C18 C17 H17 119.8
C19 C18 C17 121.1(6)
C19 C18 H18 119.5
C17 C18 H18 119.5
C20 C19 C18 118.4(6)
C20 C19 C22 121.5(7)
C18 C19 C22 120.1(7)
C19 C20 C21 121.3(7)
C19 C20 H20 119.3
C21 C20 H20 119.3
C20 C21 C16 120.9(7)
C20 C21 H21 119.5
C16 C21 H21 119.5
N4 C23 C24 123.1(5)
N4 C23 H23 118.5
C24 C23 H23 118.5
C23 C24 C25 119.3(5)
C23 C24 H24 120.4
C25 C24 H24 120.4
C24 C25 C26 118.0(5)
C24 C25 H25 121.0
C26 C25 H25 121.0
C27 C26 C25 120.0(5)
C27 C26 H26 120.0
C25 C26 H26 120.0
N4 C27 C26 121.4(4)
N4 C27 C28 115.0(4)
C26 C27 C28 123.5(4)
N5 C28 C29 120.9(4)
N5 C28 C27 114.7(4)
C29 C28 C27 124.4(4)
C28 C29 C30 121.4(4)
C28 C29 H29 119.3
C30 C29 H29 119.3
C29 C30 C31 116.6(4)
C29 C30 C38 121.1(4)
C31 C30 C38 122.3(4)
C32 C31 C30 119.6(4)
C32 C31 H31 120.2
C30 C31 H31 120.2
N5 C32 C31 121.9(4)
N5 C32 C33 113.9(4)
C31 C32 C33 124.2(4)
N6 C33 C34 121.8(5)
N6 C33 C32 114.7(4)
C34 C33 C32 123.5(5)
C33 C34 C35 119.3(6)
C33 C34 H34 120.3
C35 C34 H34 120.3
C36 C35 C34 119.8(6)
C36 C35 H35 120.1
C34 C35 H35 120.1
C35 C36 C37 118.2(6)
C35 C36 H36 120.9
C37 C36 H36 120.9
N6 C37 C36 123.1(5)
N6 C37 H37 118.4
C36 C37 H37 118.4
C39 C38 C43 117.6(5)
C39 C38 C30 119.7(4)
C43 C38 C30 122.7(5)
C38 C39 C40 120.7(5)
C38 C39 H39 119.6
C40 C39 H39 119.6
C41 C40 C39 121.9(5)
C41 C40 H40 119.0
C39 C40 H40 119.0
C40 C41 C42 117.0(5)
C40 C41 C44 121.1(6)
C42 C41 C44 121.9(5)
C43 C42 C41 121.6(5)
C43 C42 H42 119.2
C41 C42 H42 119.2
C42 C43 C38 121.1(5)
C42 C43 H43 119.5
C38 C43 H43 119.5
N2 Mn1 N5 169.82(13)
N2 Mn1 N1 72.13(13)
N5 Mn1 N1 117.65(13)
N2 Mn1 N4 111.21(13)
N5 Mn1 N4 72.26(14)
N1 Mn1 N4 94.00(13)
N2 Mn1 N6 105.07(14)
N5 Mn1 N6 72.12(14)
N1 Mn1 N6 96.33(14)
N4 Mn1 N6 143.71(14)
N2 Mn1 N3 72.32(14)
N5 Mn1 N3 98.07(14)
N1 Mn1 N3 144.22(14)
N4 Mn1 N3 94.98(13)
N6 Mn1 N3 96.61(14)
C5 N1 C1 119.2(4)
C5 N1 Mn1 118.0(3)
C1 N1 Mn1 122.5(3)
C6 N2 C10 119.5(4)
C6 N2 Mn1 120.0(3)
C10 N2 Mn1 120.4(3)
C15 N3 C11 118.1(4)
C15 N3 Mn1 124.6(3)
C11 N3 Mn1 117.3(3)
C27 N4 C23 118.2(4)
C27 N4 Mn1 117.6(3)
C23 N4 Mn1 124.2(3)
C28 N5 C32 119.6(4)
C28 N5 Mn1 119.5(3)
C32 N5 Mn1 120.5(3)
C37 N6 C33 117.7(5)
C37 N6 Mn1 123.9(4)
C33 N6 Mn1 118.3(3)
O2A Cl1A O3A 119.0(8)
O2A Cl1A O1A 114.9(9)
O3A Cl1A O1A 108.1(7)
O2A Cl1A O4A 109.7(9)
O3A Cl1A O4A 107.5(8)
O1A Cl1A O4A 94.8(7)
O6A Cl2A O8A 112.8(5)
O6A Cl2A O7A 109.8(5)
O8A Cl2A O7A 108.6(5)
O6A Cl2A O5A 107.1(4)
O8A Cl2A O5A 107.7(4)
O7A Cl2A O5A 111.0(5)
O3B Cl1B O1B 112.3(12)
O3B Cl1B O2B 104.1(10)
O1B Cl1B O2B 111.7(8)
O3B Cl1B O4B 112.2(11)
O1B Cl1B O4B 108.3(9)
O2B Cl1B O4B 108.1(10)
O8B Cl2B O6B 108.5(13)
O8B Cl2B O7B 113.2(13)
O6B Cl2B O7B 110.5(13)
O8B Cl2B O5B 110.9(14)
O6B Cl2B O5B 106.9(13)
O7B Cl2B O5B 106.6(13)

loop_
_geom_bond_atom_site_label_1
_geom_bond_atom_site_label_2
_geom_bond_distance
C1 N1 1.357(6)
C1 C2 1.359(7)
C1 H1 0.9300
C2 C3 1.382(7)
C2 H2 0.9300
C3 C4 1.377(7)
C3 H3 0.9300
C4 C5 1.383(7)
C4 H4 0.9300
C5 N1 1.341(5)
C5 C6 1.472(6)
C6 N2 1.343(5)
C6 C7 1.379(6)
C7 C8 1.392(7)
C7 H7 0.9300
C8 C9 1.398(7)
C8 C16 1.481(7)
C9 C10 1.374(6)
C9 H9 0.9300
C10 N2 1.346(5)
C10 C11 1.476(6)
C11 N3 1.352(6)
C11 C12 1.386(6)
C12 C13 1.380(7)
C12 H12 0.9300
C13 C14 1.365(7)
C13 H13 0.9300
C14 C15 1.377(7)
C14 H14 0.9300
C15 N3 1.333(6)
C15 H15 0.9300
C16 C17 1.395(7)
C16 C21 1.397(8)
C17 C18 1.397(7)
C17 H17 0.9300
C18 C19 1.392(9)
C18 H18 0.9300
C19 C20 1.368(10)
C19 C22 1.514(8)
C20 C21 1.392(8)
C20 H20 0.9300
C21 H21 0.9300
C22 H22A 0.9600
C22 H22B 0.9600
C22 H22C 0.9600
C23 N4 1.347(6)
C23 C24 1.358(7)
C23 H23 0.9300
C24 C25 1.382(7)
C24 H24 0.9300
C25 C26 1.388(7)
C25 H25 0.9300
C26 C27 1.373(6)
C26 H26 0.9300
C27 N4 1.347(5)
C27 C28 1.481(6)
C28 N5 1.334(5)
C28 C29 1.370(6)
C29 C30 1.380(6)
C29 H29 0.9300
C30 C31 1.403(6)
C30 C38 1.480(6)
C31 C32 1.373(6)
C31 H31 0.9300
C32 N5 1.339(5)
C32 C33 1.503(6)
C33 N6 1.346(6)
C33 C34 1.368(7)
C34 C35 1.373(8)
C34 H34 0.9300
C35 C36 1.360(8)
C35 H35 0.9300
C36 C37 1.372(8)
C36 H36 0.9300
C37 N6 1.342(6)
C37 H37 0.9300
C38 C39 1.379(7)
C38 C43 1.386(6)
C39 C40 1.391(6)
C39 H39 0.9300
C40 C41 1.364(7)
C40 H40 0.9300
C41 C42 1.391(8)
C41 C44 1.508(7)
C42 C43 1.371(7)
C42 H42 0.9300
C43 H43 0.9300
C44 H44A 0.9600
C44 H44B 0.9600
C44 H44C 0.9600
Mn1 N2 2.185(4)
Mn1 N5 2.193(4)
Mn1 N1 2.225(4)
Mn1 N4 2.233(4)
Mn1 N6 2.240(4)
Mn1 N3 2.250(4)
Cl1A O2A 1.404(8)
Cl1A O3A 1.416(8)
Cl1A O1A 1.448(8)
Cl1A O4A 1.459(8)
Cl2A O6A 1.406(6)
Cl2A O8A 1.407(5)
Cl2A O7A 1.431(6)
Cl2A O5A 1.462(5)
Cl1B O3B 1.403(9)
Cl1B O1B 1.422(9)
Cl1B O2B 1.423(9)
Cl1B O4B 1.430(9)
Cl2B O8B 1.416(10)
Cl2B O6B 1.430(10)
Cl2B O7B 1.435(10)
Cl2B O5B 1.452(10)

loop_
_geom_hbond_atom_site_label_D
_geom_hbond_atom_site_label_H
_geom_hbond_atom_site_label_A
_geom_hbond_site_symmetry_A
_geom_hbond_distance_DH
_geom_hbond_distance_HA
_geom_hbond_distance_DA
_geom_hbond_angle_DHA
C1 H1 O3B . 0.93 2.15 3.055(15) 165
C3 H3 O6A 4_576 0.93 2.42 3.347(9) 176
C13 H13 O5A 4_575 0.93 2.52 3.400(9) 158
C15 H15 O4B 4_575 0.93 2.50 3.260(16) 139
C22 H22C O2B 4_475 0.96 2.37 3.324(14) 177
C23 H23 O6B . 0.93 2.31 3.23(2) 171
C34 H34 O3A 3_766 0.93 2.55 3.458(11) 167
C34 H34 O1B 3_766 0.93 2.44 3.223(12) 142
C37 H37 O8A 2_645 0.93 2.54 3.255(9) 134
C37 H37 O7B 2_645 0.93 2.40 3.31(2) 164
C39 H39 O2A 4_575 0.93 2.49 3.341(12) 152
C44 H44C O8B 4_676 0.96 2.41 3.30(2) 153
